data_4078395
loop_
_publ_author_name
'Lindner, Ekkehard'
'Pautz, Stefan'
'Fawzi, Riad'
'Steimann, Manfred'

_publ_section_title
;
 Behavior of (Ether&#x2212;phosphine)ruthenium(II) Complexes
 [(\h6-C6Me6)RuH(P&#x2312;O)][BF4] Containing Reactive Ru&#x2212;O and
 Ru&#x2212;H Bonds toward Various Small Molecules and Their Application in
 Ring-Opening Metathesis Polymerization
;
_journal_issue 14
_journal_name_full Organometallics
_journal_page_first 3006
_journal_paper_doi 10.1021/om980001o
_journal_volume 17
_journal_year 1998
_chemical_formula_sum 'C27 H36 B F4 O P Ru'
_chemical_formula_weight 595.41
_chemical_name_systematic
; 
 ? 
;
_space_group_IT_number 14
_symmetry_cell_setting monoclinic
_symmetry_space_group_name_Hall '-P 2ybc'
_symmetry_space_group_name_H-M 'P 1 21/c 1'
_atom_sites_solution_hydrogens geom
_atom_sites_solution_primary direct
_atom_sites_solution_secondary difmap
_audit_creation_method SHELXL
_cell_angle_alpha 90.00
_cell_angle_beta 108.030(10)
_cell_angle_gamma 90.00
_cell_formula_units_Z 4
_cell_length_a 11.714(3)
_cell_length_b 13.097(3)
_cell_length_c 18.019(3)
_cell_measurement_reflns_used 25
_cell_measurement_temperature 173(2)
_cell_measurement_theta_max 30
_cell_measurement_theta_min 10
_cell_volume 2628.7(10)
_computing_cell_refinement 'Siemens Xscans V2.2'
_computing_data_collection 'Siemens Xscans V2.2'
_computing_data_reduction 'Siemens Xscans V2.2'
_computing_molecular_graphics 'Siemens XP'
_computing_publication_material 'Siemens XCIF'
_computing_structure_refinement 'SHELXTL V5.03 (Sheldrick, 1995)'
_computing_structure_solution 'SHELXTL V5.03 (Sheldrick, 1995)'
_diffrn_ambient_temperature 173(2)
_diffrn_measurement_device 'Siemens P4'
_diffrn_measurement_method 'Omega Scan'
_diffrn_radiation_monochromator graphite
_diffrn_radiation_source 'fine-focus sealed tube'
_diffrn_radiation_type MoK\a
_diffrn_radiation_wavelength 0.71073
_diffrn_reflns_av_R_equivalents 0.0492
_diffrn_reflns_av_sigmaI/netI 0.0455
_diffrn_reflns_limit_h_max 3
_diffrn_reflns_limit_h_min -13
_diffrn_reflns_limit_k_max 14
_diffrn_reflns_limit_k_min -14
_diffrn_reflns_limit_l_max 14
_diffrn_reflns_limit_l_min -14
_diffrn_reflns_number 10078
_diffrn_reflns_theta_max 43.58
_diffrn_reflns_theta_min 2.38
_diffrn_standards_interval_count 98
_diffrn_standards_number 2
_exptl_absorpt_coefficient_mu 0.704
_exptl_absorpt_correction_type none
_exptl_crystal_colour yellow
_exptl_crystal_density_diffrn 1.504
_exptl_crystal_description cube
_exptl_crystal_F_000 1224
_exptl_crystal_size_max 0.25
_exptl_crystal_size_mid 0.20
_exptl_crystal_size_min 0.15
_refine_diff_density_max 1.124
_refine_diff_density_min -0.625
_refine_diff_density_rms 0.096
_refine_ls_extinction_coef 0.0000(4)
_refine_ls_extinction_expression Fc^*^=kFc[1+0.001xFc^2^\l^3^/sin(2\q)]^-1/4^
_refine_ls_extinction_method SHELXL
_refine_ls_goodness_of_fit_all 1.668
_refine_ls_goodness_of_fit_obs 1.652
_refine_ls_hydrogen_treatment riding
_refine_ls_matrix_type full
_refine_ls_number_parameters 321
_refine_ls_number_reflns 3950
_refine_ls_number_restraints 0
_refine_ls_restrained_S_all 1.668
_refine_ls_restrained_S_obs 1.652
_refine_ls_R_factor_all 0.0549
_refine_ls_R_factor_obs 0.0423
_refine_ls_shift/esd_max -0.524
_refine_ls_shift/esd_mean 0.002
_refine_ls_structure_factor_coef Fsqd
_refine_ls_weighting_scheme
; calc 
 [0.00000+1.00000exp(5.00(sin\q/\l)^2^)]/ 
   [\s^2^(Fo^2^)+0.0000+6.6684*P+(0.0589P)^2^+0.0000sin\q/\l] 
 where P = 0.33333Fo^2^ + 0.66667Fc^2^ 
;
_refine_ls_wR_factor_all 0.1178
_refine_ls_wR_factor_obs 0.1053
_reflns_number_observed 3266
_reflns_number_total 3950
_reflns_observed_criterion >2sigma(I)
_cod_data_source_file om980001o.cif
_cod_data_source_block 5a
_cod_original_sg_symbol_H-M P2(1)/c
_cod_database_code 4078395

loop_
_symmetry_equiv_pos_as_xyz
'x, y, z'
'-x, y+1/2, -z+1/2'
'-x, -y, -z'
'x, -y-1/2, z-1/2'

loop_
_atom_site_aniso_label
_atom_site_aniso_U_11
_atom_site_aniso_U_22
_atom_site_aniso_U_33
_atom_site_aniso_U_23
_atom_site_aniso_U_13
_atom_site_aniso_U_12
Ru1 0.0188(2) 0.0186(2) 0.0194(3) 0.00125(13) 0.00707(13) 0.00093(12)
P1 0.0184(5) 0.0189(5) 0.0222(8) 0.0010(4) 0.0062(4) 0.0024(4)
B1 0.038(3) 0.064(4) 0.015(4) -0.009(3) 0.007(2) -0.012(3)
F1 0.188(8) 0.147(7) 0.084(5) 0.034(5) 0.039(5) 0.066(6)
F2 0.141(6) 0.134(5) 0.144(6) -0.078(5) 0.094(5) -0.092(5)
F3 0.129(5) 0.100(4) 0.150(6) -0.081(4) 0.094(5) -0.042(4)
F4 0.058(3) 0.115(4) 0.100(4) -0.002(3) 0.012(3) 0.009(3)
C1 0.044(3) 0.024(2) 0.046(4) 0.011(2) 0.029(2) 0.014(2)
C2 0.063(3) 0.021(2) 0.028(4) 0.000(2) 0.015(3) 0.009(2)
C3 0.039(2) 0.018(2) 0.031(4) 0.001(2) 0.001(2) -0.001(2)
C4 0.031(2) 0.019(2) 0.036(4) 0.009(2) 0.014(2) 0.004(2)
C5 0.028(2) 0.024(2) 0.021(3) 0.003(2) 0.007(2) 0.006(2)
C6 0.024(2) 0.023(2) 0.035(4) 0.004(2) 0.006(2) 0.003(2)
C7 0.068(4) 0.052(4) 0.080(6) 0.017(3) 0.057(4) 0.022(3)
C8 0.107(6) 0.043(3) 0.029(5) -0.005(3) 0.018(4) 0.012(4)
C9 0.059(4) 0.042(3) 0.056(5) -0.003(3) -0.009(3) -0.015(3)
C10 0.040(3) 0.041(3) 0.052(4) 0.021(3) 0.025(3) 0.005(2)
C11 0.058(3) 0.040(3) 0.026(4) 0.002(2) 0.008(3) 0.002(2)
C12 0.022(2) 0.041(3) 0.066(5) 0.002(3) 0.003(2) 0.004(2)
C13 0.028(2) 0.025(2) 0.058(4) -0.004(2) 0.003(2) 0.000(2)
C14 0.037(3) 0.031(3) 0.062(5) -0.004(3) -0.009(3) 0.001(2)
C15 0.053(3) 0.028(3) 0.040(4) -0.005(2) 0.000(3) -0.010(2)
C16 0.049(3) 0.026(2) 0.036(4) -0.003(2) 0.013(2) 0.002(2)
C17 0.031(2) 0.025(2) 0.037(4) -0.002(2) 0.009(2) 0.000(2)
C18 0.026(2) 0.021(2) 0.029(3) 0.000(2) 0.008(2) -0.001(2)
C19 0.030(2) 0.034(3) 0.029(4) 0.000(2) 0.009(2) -0.002(2)
C20 0.044(3) 0.041(3) 0.031(4) 0.001(2) 0.018(2) 0.004(2)
C21 0.035(2) 0.032(3) 0.050(5) 0.012(2) 0.025(2) 0.006(2)
C22 0.025(2) 0.032(2) 0.043(4) 0.003(2) 0.013(2) -0.002(2)
C23 0.024(2) 0.032(2) 0.031(3) -0.002(2) 0.006(2) 0.001(2)
C24 0.019(2) 0.024(2) 0.024(4) 0.001(2) 0.007(2) 0.005(2)
C25 0.030(2) 0.027(2) 0.031(3) 0.008(2) 0.007(2) 0.011(2)
C26 0.029(2) 0.043(3) 0.027(3) 0.009(2) 0.004(2) 0.009(2)
O1 0.033(2) 0.030(2) 0.023(2) 0.0057(13) 0.0083(13) 0.0011(13)
C27 0.050(3) 0.052(3) 0.029(4) 0.010(3) 0.022(3) -0.002(3)

loop_
_atom_site_label
_atom_site_type_symbol
_atom_site_fract_x
_atom_site_fract_y
_atom_site_fract_z
_atom_site_U_iso_or_equiv
_atom_site_thermal_displace_type
_atom_site_occupancy
_atom_site_calc_flag
_atom_site_refinement_flags
Ru1 Ru 0.20629(3) 0.27415(2) 0.06646(2) 0.0187(2) Uani 1 d .
P1 P 0.29843(9) 0.14829(8) 0.02023(7) 0.0199(3) Uani 1 d .
B1 B 0.2599(5) 0.6666(6) 0.7554(4) 0.039(2) Uani 1 d .
F1 F 0.2885(9) 0.6439(7) 0.8302(4) 0.141(3) Uani 1 d .
F2 F 0.3180(7) 0.7550(6) 0.7476(5) 0.128(3) Uani 1 d .
F3 F 0.2653(6) 0.5991(5) 0.7020(4) 0.115(3) Uani 1 d .
F4 F 0.1388(4) 0.6978(5) 0.7368(4) 0.094(2) Uani 1 d .
C1 C 0.0654(5) 0.3849(4) 0.0783(4) 0.0342(13) Uani 1 d .
C2 C 0.1809(5) 0.4243(4) 0.1214(4) 0.0370(13) Uani 1 d .
C3 C 0.2723(4) 0.4401(4) 0.0831(3) 0.0319(13) Uani 1 d .
C4 C 0.2468(4) 0.4174(3) 0.0048(3) 0.0280(12) Uani 1 d .
C5 C 0.1342(4) 0.3691(3) -0.0380(3) 0.0244(11) Uani 1 d .
C6 C 0.0441(4) 0.3536(3) -0.0007(3) 0.0279(12) Uani 1 d .
C7 C -0.0319(7) 0.3750(5) 0.1163(5) 0.059(2) Uani 1 d .
H7A H -0.0021(7) 0.3999(5) 0.1701(5) 0.071 Uiso 1 calc R
H7B H -0.0554(7) 0.3032(5) 0.1162(5) 0.071 Uiso 1 calc R
H7C H -0.1017(7) 0.4156(5) 0.0871(5) 0.071 Uiso 1 calc R
C8 C 0.2115(8) 0.4523(5) 0.2062(4) 0.060(2) Uani 1 d .
H8A H 0.2942(8) 0.4776(5) 0.2250(4) 0.073 Uiso 1 calc R
H8B H 0.2037(8) 0.3919(5) 0.2364(4) 0.073 Uiso 1 calc R
H8C H 0.1565(8) 0.5056(5) 0.2125(4) 0.073 Uiso 1 calc R
C9 C 0.3932(6) 0.4827(5) 0.1307(4) 0.059(2) Uani 1 d .
H9A H 0.3938(6) 0.4937(5) 0.1846(4) 0.070 Uiso 1 calc R
H9B H 0.4073(6) 0.5478(5) 0.1082(4) 0.070 Uiso 1 calc R
H9C H 0.4566(6) 0.4342(5) 0.1301(4) 0.070 Uiso 1 calc R
C10 C 0.3334(5) 0.4416(4) -0.0399(4) 0.0418(14) Uani 1 d .
H10A H 0.2988(5) 0.4197(4) -0.0943(4) 0.050 Uiso 1 calc R
H10B H 0.4092(5) 0.4054(4) -0.0162(4) 0.050 Uiso 1 calc R
H10C H 0.3483(5) 0.5153(4) -0.0383(4) 0.050 Uiso 1 calc R
C11 C 0.1090(6) 0.3423(4) -0.1223(4) 0.0424(14) Uani 1 d .
H11A H 0.1798(6) 0.3576(4) -0.1384(4) 0.051 Uiso 1 calc R
H11B H 0.0405(6) 0.3824(4) -0.1539(4) 0.051 Uiso 1 calc R
H11C H 0.0901(6) 0.2694(4) -0.1297(4) 0.051 Uiso 1 calc R
C12 C -0.0780(4) 0.3097(5) -0.0438(4) 0.0452(15) Uani 1 d .
H12A H -0.0806(4) 0.2915(5) -0.0971(4) 0.054 Uiso 1 calc R
H12B H -0.1402(4) 0.3606(5) -0.0458(4) 0.054 Uiso 1 calc R
H12C H -0.0922(4) 0.2486(5) -0.0166(4) 0.054 Uiso 1 calc R
C13 C 0.0917(4) 0.0678(4) -0.0857(4) 0.0394(14) Uani 1 d .
H13A H 0.0525(4) 0.1269(4) -0.0749(4) 0.047 Uiso 1 calc R
C14 C 0.0277(5) -0.0025(4) -0.1410(4) 0.049(2) Uani 1 d .
H14A H -0.0547(5) 0.0091(4) -0.1684(4) 0.059 Uiso 1 calc R
C15 C 0.0837(5) -0.0885(4) -0.1559(4) 0.0433(14) Uani 1 d .
H15A H 0.0399(5) -0.1363(4) -0.1936(4) 0.052 Uiso 1 calc R
C16 C 0.2032(5) -0.1061(4) -0.1164(3) 0.0367(12) Uani 1 d .
H16A H 0.2414(5) -0.1662(4) -0.1265(3) 0.044 Uiso 1 calc R
C17 C 0.2669(4) -0.0361(4) -0.0623(3) 0.0316(12) Uani 1 d .
H17A H 0.3494(4) -0.0483(4) -0.0355(3) 0.038 Uiso 1 calc R
C18 C 0.2129(4) 0.0520(3) -0.0461(3) 0.0255(10) Uani 1 d .
C19 C 0.4062(4) 0.1589(4) -0.0997(3) 0.0309(12) Uani 1 d .
H19A H 0.3383(4) 0.1222(4) -0.1309(3) 0.037 Uiso 1 calc R
C20 C 0.4961(5) 0.1872(4) -0.1315(4) 0.0372(12) Uani 1 d .
H20A H 0.4893(5) 0.1690(4) -0.1837(4) 0.045 Uiso 1 calc R
C21 C 0.5946(5) 0.2414(4) -0.0874(4) 0.0364(14) Uani 1 d .
H21A H 0.6560(5) 0.2600(4) -0.1090(4) 0.044 Uiso 1 calc R
C22 C 0.6038(4) 0.2684(4) -0.0122(4) 0.0331(13) Uani 1 d .
H22A H 0.6713(4) 0.3063(4) 0.0181(4) 0.040 Uiso 1 calc R
C23 C 0.5134(4) 0.2401(4) 0.0200(3) 0.0293(11) Uani 1 d .
H23A H 0.5197(4) 0.2595(4) 0.0720(3) 0.035 Uiso 1 calc R
C24 C 0.4141(4) 0.1834(3) -0.0241(3) 0.0222(11) Uani 1 d .
C25 C 0.3803(4) 0.0775(4) 0.1095(3) 0.0302(11) Uani 1 d .
H25A H 0.3285(4) 0.0231(4) 0.1198(3) 0.036 Uiso 1 calc R
H25B H 0.4527(4) 0.0451(4) 0.1026(3) 0.036 Uiso 1 calc R
C26 C 0.4162(4) 0.1510(4) 0.1773(3) 0.0341(12) Uani 1 d .
H26A H 0.4453(4) 0.1120(4) 0.2267(3) 0.041 Uiso 1 calc R
H26B H 0.4828(4) 0.1945(4) 0.1729(3) 0.041 Uiso 1 calc R
O1 O 0.3166(3) 0.2151(2) 0.1795(2) 0.0286(8) Uani 1 d .
C27 C 0.2501(5) 0.1714(5) 0.2276(4) 0.0415(13) Uani 1 d .
H27A H 0.1837(5) 0.2169(5) 0.2276(4) 0.050 Uiso 1 calc R
H27B H 0.3036(5) 0.1631(5) 0.2811(4) 0.050 Uiso 1 calc R
H27C H 0.2181(5) 0.1047(5) 0.2066(4) 0.050 Uiso 1 calc R
H1 H 0.1242(44) 0.1799(39) 0.0660(31) 0.020(12) Uiso 1 d .

loop_
_atom_type_symbol
_atom_type_description
_atom_type_scat_dispersion_real
_atom_type_scat_dispersion_imag
_atom_type_scat_source
C C 0.0033 0.0016 'International Tables Vol C Tables 4.2.6.8 and 6.1.1.4'
H H 0.0000 0.0000 'International Tables Vol C Tables 4.2.6.8 and 6.1.1.4'
B B 0.0013 0.0007 'International Tables Vol C Tables 4.2.6.8 and 6.1.1.4'
O O 0.0106 0.0060 'International Tables Vol C Tables 4.2.6.8 and 6.1.1.4'
F F 0.0171 0.0103 'International Tables Vol C Tables 4.2.6.8 and 6.1.1.4'
P P 0.1023 0.0942 'International Tables Vol C Tables 4.2.6.8 and 6.1.1.4'
Ru Ru -1.2594 0.8363 'International Tables Vol C Tables 4.2.6.8 and 6.1.1.4'

loop_
_geom_angle_atom_site_label_1
_geom_angle_atom_site_label_2
_geom_angle_atom_site_label_3
_geom_angle
C6 Ru1 O1 148.1(2)
C6 Ru1 C5 38.2(2)
O1 Ru1 C5 163.36(15)
C6 Ru1 C1 37.5(2)
O1 Ru1 C1 112.2(2)
C5 Ru1 C1 67.6(2)
C6 Ru1 C2 67.5(2)
O1 Ru1 C2 91.1(2)
C5 Ru1 C2 79.3(2)
C1 Ru1 C2 36.9(2)
C6 Ru1 P1 125.23(15)
O1 Ru1 P1 82.77(10)
C5 Ru1 P1 101.41(13)
C1 Ru1 P1 161.5(2)
C2 Ru1 P1 159.3(2)
C6 Ru1 C3 79.6(2)
O1 Ru1 C3 97.8(2)
C5 Ru1 C3 66.4(2)
C1 Ru1 C3 66.8(2)
C2 Ru1 C3 37.3(2)
P1 Ru1 C3 123.88(15)
C6 Ru1 C4 67.5(2)
O1 Ru1 C4 125.9(2)
C5 Ru1 C4 37.5(2)
C1 Ru1 C4 77.8(2)
C2 Ru1 C4 65.0(2)
P1 Ru1 C4 102.87(13)
C3 Ru1 C4 34.9(2)
C6 Ru1 H1 86.8(18)
O1 Ru1 H1 84.9(19)
C5 Ru1 H1 111.7(19)
C1 Ru1 H1 92.4(18)
C2 Ru1 H1 121.7(19)
P1 Ru1 H1 77.6(19)
C3 Ru1 H1 158.5(19)
C4 Ru1 H1 149.2(19)
C18 P1 C24 102.7(2)
C18 P1 C25 104.9(2)
C24 P1 C25 104.5(2)
C18 P1 Ru1 121.3(2)
C24 P1 Ru1 118.59(15)
C25 P1 Ru1 102.9(2)
F1 B1 F3 122.7(8)
F1 B1 F2 108.5(7)
F3 B1 F2 110.6(6)
F1 B1 F4 103.2(7)
F3 B1 F4 106.9(6)
F2 B1 F4 102.9(7)
C6 C1 C2 119.2(5)
C6 C1 C7 120.4(6)
C2 C1 C7 120.3(6)
C6 C1 Ru1 68.2(3)
C2 C1 Ru1 71.8(3)
C7 C1 Ru1 131.8(4)
C1 C2 C3 120.2(5)
C1 C2 C8 121.9(6)
C3 C2 C8 117.9(6)
C1 C2 Ru1 71.3(3)
C3 C2 Ru1 72.5(3)
C8 C2 Ru1 129.4(4)
C4 C3 C2 119.7(5)
C4 C3 C9 121.7(6)
C2 C3 C9 118.6(6)
C4 C3 Ru1 72.9(3)
C2 C3 Ru1 70.2(3)
C9 C3 Ru1 129.8(4)
C3 C4 C5 120.7(5)
C3 C4 C10 122.1(5)
C5 C4 C10 117.2(5)
C3 C4 Ru1 72.2(3)
C5 C4 Ru1 67.2(3)
C10 C4 Ru1 134.4(3)
C6 C5 C4 119.6(5)
C6 C5 C11 120.0(5)
C4 C5 C11 120.2(5)
C6 C5 Ru1 70.2(3)
C4 C5 Ru1 75.3(3)
C11 C5 Ru1 129.8(3)
C1 C6 C5 120.1(4)
C1 C6 C12 117.8(5)
C5 C6 C12 122.0(5)
C1 C6 Ru1 74.3(3)
C5 C6 Ru1 71.6(3)
C12 C6 Ru1 128.8(4)
C1 C7 H7A 109.5(4)
C1 C7 H7B 109.5(3)
H7A C7 H7B 109.5
C1 C7 H7C 109.5(3)
H7A C7 H7C 109.5
H7B C7 H7C 109.5
C2 C8 H8A 109.5(4)
C2 C8 H8B 109.5(3)
H8A C8 H8B 109.5
C2 C8 H8C 109.5(4)
H8A C8 H8C 109.5
H8B C8 H8C 109.5
C3 C9 H9A 109.5(4)
C3 C9 H9B 109.5(3)
H9A C9 H9B 109.5
C3 C9 H9C 109.5(4)
H9A C9 H9C 109.5
H9B C9 H9C 109.5
C4 C10 H10A 109.5(3)
C4 C10 H10B 109.5(3)
H10A C10 H10B 109.5
C4 C10 H10C 109.5(3)
H10A C10 H10C 109.5
H10B C10 H10C 109.5
C5 C11 H11A 109.5(3)
C5 C11 H11B 109.5(3)
H11A C11 H11B 109.5
C5 C11 H11C 109.5(3)
H11A C11 H11C 109.5
H11B C11 H11C 109.5
C6 C12 H12A 109.5(4)
C6 C12 H12B 109.5(3)
H12A C12 H12B 109.5
C6 C12 H12C 109.5(3)
H12A C12 H12C 109.5
H12B C12 H12C 109.5
C18 C13 C14 120.4(5)
C18 C13 H13A 119.8(3)
C14 C13 H13A 119.8(3)
C15 C14 C13 119.9(5)
C15 C14 H14A 120.1(3)
C13 C14 H14A 120.1(3)
C14 C15 C16 120.5(5)
C14 C15 H15A 119.7(3)
C16 C15 H15A 119.7(3)
C17 C16 C15 119.6(5)
C17 C16 H16A 120.2(3)
C15 C16 H16A 120.2(3)
C16 C17 C18 121.3(5)
C16 C17 H17A 119.4(3)
C18 C17 H17A 119.4(3)
C17 C18 C13 118.3(5)
C17 C18 P1 121.5(3)
C13 C18 P1 120.2(4)
C24 C19 C20 121.1(5)
C24 C19 H19A 119.5(3)
C20 C19 H19A 119.5(3)
C21 C20 C19 120.3(6)
C21 C20 H20A 119.9(4)
C19 C20 H20A 119.9(3)
C22 C21 C20 119.9(5)
C22 C21 H21A 120.1(3)
C20 C21 H21A 120.1(4)
C21 C22 C23 120.1(5)
C21 C22 H22A 120.0(3)
C23 C22 H22A 120.0(3)
C24 C23 C22 120.3(5)
C24 C23 H23A 119.9(3)
C22 C23 H23A 119.9(3)
C19 C24 C23 118.4(4)
C19 C24 P1 122.8(3)
C23 C24 P1 118.8(4)
C26 C25 P1 108.9(3)
C26 C25 H25A 109.9(3)
P1 C25 H25A 109.9(2)
C26 C25 H25B 109.9(2)
P1 C25 H25B 109.9(2)
H25A C25 H25B 108.3
O1 C26 C25 111.6(4)
O1 C26 H26A 109.3(3)
C25 C26 H26A 109.3(3)
O1 C26 H26B 109.3(3)
C25 C26 H26B 109.3(3)
H26A C26 H26B 108.0
C26 O1 C27 112.0(4)
C26 O1 Ru1 115.3(3)
C27 O1 Ru1 115.1(3)
O1 C27 H27A 109.5(3)
O1 C27 H27B 109.5(3)
H27A C27 H27B 109.5
O1 C27 H27C 109.5(3)
H27A C27 H27C 109.5
H27B C27 H27C 109.5

loop_
_geom_bond_atom_site_label_1
_geom_bond_atom_site_label_2
_geom_bond_distance
Ru1 C6 2.176(4)
Ru1 O1 2.188(3)
Ru1 C5 2.195(5)
Ru1 C1 2.256(5)
Ru1 C2 2.263(5)
Ru1 P1 2.2656(12)
Ru1 C3 2.295(5)
Ru1 C4 2.304(5)
Ru1 H1 1.56(5)
P1 C18 1.811(5)
P1 C24 1.832(5)
P1 C25 1.847(5)
B1 F1 1.317(10)
B1 F3 1.323(9)
B1 F2 1.372(9)
B1 F4 1.413(8)
C1 C6 1.427(9)
C1 C2 1.432(8)
C1 C7 1.505(7)
C2 C3 1.457(9)
C2 C8 1.503(10)
C3 C4 1.381(8)
C3 C9 1.518(7)
C4 C5 1.451(7)
C4 C10 1.512(7)
C5 C6 1.430(7)
C5 C11 1.497(9)
C6 C12 1.514(7)
C7 H7A 0.98
C7 H7B 0.98
C7 H7C 0.98
C8 H8A 0.98
C8 H8B 0.98
C8 H8C 0.98
C9 H9A 0.98
C9 H9B 0.98
C9 H9C 0.98
C10 H10A 0.98
C10 H10B 0.98
C10 H10C 0.98
C11 H11A 0.98
C11 H11B 0.98
C11 H11C 0.98
C12 H12A 0.98
C12 H12B 0.98
C12 H12C 0.98
C13 C18 1.393(7)
C13 C14 1.394(8)
C13 H13A 0.95
C14 C15 1.371(9)
C14 H14A 0.95
C15 C16 1.379(8)
C15 H15A 0.95
C16 C17 1.378(7)
C16 H16A 0.95
C17 C18 1.390(7)
C17 H17A 0.95
C19 C24 1.375(8)
C19 C20 1.395(8)
C19 H19A 0.95
C20 C21 1.378(8)
C20 H20A 0.95
C21 C22 1.372(9)
C21 H21A 0.95
C22 C23 1.405(7)
C22 H22A 0.95
C23 C24 1.402(6)
C23 H23A 0.95
C25 C26 1.509(8)
C25 H25A 0.99
C25 H25B 0.99
C26 O1 1.448(6)
C26 H26A 0.99
C26 H26B 0.99
O1 C27 1.450(6)
C27 H27A 0.98
C27 H27B 0.98
C27 H27C 0.98
